data_1560947
loop_
_publ_author_name
'Xu, Chaoran'
'Qiao, Jianglin'
'Dong, Shunxi'
'Zhou, Yuqiao'
'Liu, Xiaohua'
'Feng, Xiaoming'

_publ_section_title
;
 Asymmetric synthesis of dihydro-1,3-dioxepines by Rh(II)/Sm(III) relay
 catalytic three-component tandem [4+3]-cycloaddition
;
_journal_name_full 'Chemical Science'
_journal_paper_doi 10.1039/D1SC01019K
_journal_year 2021
_chemical_absolute_configuration ad
_chemical_formula_moiety 'C28 H25 Br O6'
_chemical_formula_sum 'C28 H25 Br O6'
_chemical_formula_weight 537.39
_space_group_crystal_system orthorhombic
_space_group_IT_number 19
_space_group_name_Hall 'P 2ac 2ab'
_space_group_name_H-M_alt 'P 21 21 21'
_atom_sites_solution_hydrogens geom
_atom_sites_solution_primary dual
_audit_creation_method SHELXL-2018/3
_audit_update_record
;
2020-07-11 deposited with the CCDC.	2021-03-08 downloaded from the CCDC.
;
_cell_angle_alpha 90
_cell_angle_beta 90
_cell_angle_gamma 90
_cell_formula_units_Z 4
_cell_length_a 9.6194(5)
_cell_length_b 15.9110(9)
_cell_length_c 16.4920(9)
_cell_measurement_reflns_used 9959
_cell_measurement_temperature 170(2)
_cell_measurement_theta_max 29.84
_cell_measurement_theta_min 2.47
_cell_volume 2524.2(2)
_computing_cell_refinement 'Bruker SAINT'
_computing_data_collection 'Bruker APEX3'
_computing_data_reduction 'Bruker SAINT'
_computing_molecular_graphics 'Bruker SHELXTL'
_computing_publication_material 'Bruker SHELXTL'
_computing_structure_refinement 'SHELXL-2018/3 (Sheldrick, 2018)'
_computing_structure_solution 'SHELXT (Sheldrick 2008)'
_diffrn_ambient_temperature 170(2)
_diffrn_measured_fraction_theta_full 0.994
_diffrn_measured_fraction_theta_max 0.996
_diffrn_measurement_device_type 'Bruker D8 Photon II'
_diffrn_measurement_method '\f and \w scans'
_diffrn_radiation_type MoK\a
_diffrn_radiation_wavelength 0.71073
_diffrn_reflns_av_R_equivalents 0.0415
_diffrn_reflns_av_unetI/netI 0.0336
_diffrn_reflns_Laue_measured_fraction_full 0.994
_diffrn_reflns_Laue_measured_fraction_max 0.996
_diffrn_reflns_limit_h_max 14
_diffrn_reflns_limit_h_min -14
_diffrn_reflns_limit_k_max 24
_diffrn_reflns_limit_k_min -24
_diffrn_reflns_limit_l_max 25
_diffrn_reflns_limit_l_min -25
_diffrn_reflns_number 115413
_diffrn_reflns_point_group_measured_fraction_full 0.991
_diffrn_reflns_point_group_measured_fraction_max 0.994
_diffrn_reflns_theta_full 25.242
_diffrn_reflns_theta_max 33.138
_diffrn_reflns_theta_min 2.474
_exptl_absorpt_coefficient_mu 1.669
_exptl_absorpt_correction_T_max 0.7116
_exptl_absorpt_correction_T_min 0.5125
_exptl_absorpt_correction_type numerical
_exptl_absorpt_process_details 'SADABS (Krause et al., 2015)'
_exptl_crystal_colour colourless
_exptl_crystal_density_diffrn 1.414
_exptl_crystal_description block
_exptl_crystal_F_000 1104
_exptl_crystal_recrystallization_method 'Re-crystallisation from solvent: DCM, PE'
_exptl_crystal_size_max 0.466
_exptl_crystal_size_mid 0.455
_exptl_crystal_size_min 0.272
_refine_diff_density_max 0.499
_refine_diff_density_min -0.680
_refine_diff_density_rms 0.053
_refine_ls_abs_structure_details
; 
 Flack x determined using 3157 quotients [(I+)-(I-)]/[(I+)+(I-)] 
 (Parsons, Flack and Wagner, Acta Cryst. B69 (2013) 249-259). 
;
_refine_ls_abs_structure_Flack 0.011(2)
_refine_ls_extinction_method none
_refine_ls_goodness_of_fit_ref 1.076
_refine_ls_hydrogen_treatment constr
_refine_ls_matrix_type full
_refine_ls_number_parameters 318
_refine_ls_number_reflns 9563
_refine_ls_number_restraints 0
_refine_ls_restrained_S_all 1.076
_refine_ls_R_factor_all 0.0454
_refine_ls_R_factor_gt 0.0318
_refine_ls_shift/su_max 0.002
_refine_ls_shift/su_mean 0.000
_refine_ls_structure_factor_coef Fsqd
_refine_ls_weighting_details 'w=1/[\s^2^(Fo^2^)+(0.0192P)^2^+0.7606P] where P=(Fo^2^+2Fc^2^)/3'
_refine_ls_weighting_scheme calc
_refine_ls_wR_factor_gt 0.0651
_refine_ls_wR_factor_ref 0.0741
_reflns_Friedel_coverage 0.802
_reflns_Friedel_fraction_full 0.986
_reflns_Friedel_fraction_max 0.992
_reflns_number_gt 8101
_reflns_number_total 9563
_reflns_threshold_expression 'I > 2\s(I)'
_cod_data_source_file d1sc01019k2.cif
_cod_data_source_block zhy006
_cod_database_code 1560947
_shelx_shelxl_version_number 2018/3
_shelx_space_group_comment
; 
The symmetry employed for this shelxl refinement is uniquely defined 
by the following loop, which should always be used as a source of 
symmetry information in preference to the above space-group names. 
They are only intended as comments. 
;
_shelx_estimated_absorpt_t_min 0.510
_shelx_estimated_absorpt_t_max 0.660

loop_
_space_group_symop_operation_xyz
'x, y, z'
'-x+1/2, -y, z+1/2'
'-x, y+1/2, -z+1/2'
'x+1/2, -y+1/2, -z'

loop_
_atom_site_label
_atom_site_type_symbol
_atom_site_fract_x
_atom_site_fract_y
_atom_site_fract_z
_atom_site_U_iso_or_equiv
_atom_site_adp_type
_atom_site_occupancy
_atom_site_site_symmetry_order
_atom_site_calc_flag
_atom_site_refinement_flags_posn
_atom_site_refinement_flags_adp
_atom_site_refinement_flags_occupancy
_atom_site_disorder_assembly
_atom_site_disorder_group
Br Br 0.89258(3) 0.80315(2) 0.81347(2) 0.04227(7) Uani 1 1 d . . . . .
O1 O 0.60873(18) 0.30571(10) 0.60559(8) 0.0322(3) Uani 1 1 d . . . . .
O2 O 0.4406(2) 0.39164(12) 0.56017(10) 0.0417(4) Uani 1 1 d . . . . .
O3 O 0.22555(18) 0.42300(11) 0.89497(9) 0.0352(4) Uani 1 1 d . . . . .
O4 O 0.14500(16) 0.51289(11) 0.80153(10) 0.0364(4) Uani 1 1 d . . . . .
O5 O 0.65657(14) 0.40797(9) 0.73099(7) 0.0204(2) Uani 1 1 d . . . . .
O6 O 0.47266(14) 0.41572(9) 0.82410(8) 0.0227(3) Uani 1 1 d . . . . .
C1 C 0.6654(4) 0.1679(2) 0.5639(2) 0.0687(10) Uani 1 1 d . . . . .
H1A H 0.642966 0.121859 0.526678 0.103 Uiso 1 1 calc R U . . .
H1B H 0.655349 0.148504 0.619969 0.103 Uiso 1 1 calc R U . . .
H1C H 0.761339 0.186304 0.554667 0.103 Uiso 1 1 calc R U . . .
C2 C 0.5687(3) 0.23974(17) 0.54916(15) 0.0479(7) Uani 1 1 d . . . . .
H2A H 0.577031 0.259797 0.492545 0.057 Uiso 1 1 calc R U . . .
H2B H 0.471266 0.222331 0.558864 0.057 Uiso 1 1 calc R U . . .
C3 C 0.5392(2) 0.37785(14) 0.60244(11) 0.0271(4) Uani 1 1 d . . . . .
C4 C 0.6123(2) 0.44385(11) 0.65624(10) 0.0202(3) Uani 1 1 d . . . . .
C5 C 0.5202(2) 0.52241(12) 0.66945(11) 0.0222(3) Uani 1 1 d . . . . .
H5A H 0.490357 0.541833 0.614480 0.027 Uiso 1 1 calc R U . . .
C6 C 0.3892(2) 0.50753(12) 0.71771(11) 0.0234(3) Uani 1 1 d . . . . .
H6A H 0.307678 0.533659 0.697240 0.028 Uiso 1 1 calc R U . . .
C7 C 0.3727(2) 0.46244(12) 0.78545(11) 0.0222(3) Uani 1 1 d . . . . .
C8 C 0.2416(2) 0.46236(13) 0.83354(12) 0.0252(4) Uani 1 1 d . . . . .
C9 C 0.0186(3) 0.5202(2) 0.84798(17) 0.0507(7) Uani 1 1 d . . . . .
H9A H -0.046554 0.557229 0.819553 0.076 Uiso 1 1 calc R U . . .
H9B H 0.039806 0.543744 0.901465 0.076 Uiso 1 1 calc R U . . .
H9C H -0.023396 0.464451 0.854508 0.076 Uiso 1 1 calc R U . . .
C11 C 0.5558(2) 0.36254(12) 0.77475(11) 0.0210(3) Uani 1 1 d . . . . .
H11A H 0.495334 0.330394 0.736409 0.025 Uiso 1 1 calc R U . . .
C12 C 0.63138(19) 0.30242(12) 0.83020(11) 0.0234(3) Uani 1 1 d . . . . .
C13 C 0.5775(2) 0.28236(13) 0.90601(12) 0.0296(4) Uani 1 1 d . . . . .
H13A H 0.494564 0.308566 0.924437 0.035 Uiso 1 1 calc R U . . .
C14 C 0.6447(3) 0.22417(16) 0.95468(14) 0.0402(6) Uani 1 1 d . . . . .
H14A H 0.607560 0.210433 1.006382 0.048 Uiso 1 1 calc R U . . .
C15 C 0.7654(3) 0.18612(18) 0.92833(16) 0.0458(6) Uani 1 1 d . . . . .
H15A H 0.811763 0.146752 0.962153 0.055 Uiso 1 1 calc R U . . .
C16 C 0.8188(3) 0.20519(18) 0.85285(18) 0.0470(6) Uani 1 1 d . . . . .
H16A H 0.901613 0.178644 0.834689 0.056 Uiso 1 1 calc R U . . .
C17 C 0.7517(2) 0.26314(15) 0.80336(15) 0.0357(5) Uani 1 1 d . . . . .
H17A H 0.788234 0.275841 0.751256 0.043 Uiso 1 1 calc R U . . .
C21 C 0.6061(2) 0.59348(11) 0.70617(10) 0.0221(3) Uani 1 1 d . . . . .
C22 C 0.6320(2) 0.59778(13) 0.78929(11) 0.0256(4) Uani 1 1 d . . . . .
H22A H 0.590432 0.557751 0.824507 0.031 Uiso 1 1 calc R U . . .
C23 C 0.7174(2) 0.65962(13) 0.82123(13) 0.0277(4) Uani 1 1 d . . . . .
H23A H 0.735725 0.661452 0.877806 0.033 Uiso 1 1 calc R U . . .
C24 C 0.7756(2) 0.71848(13) 0.77006(13) 0.0278(4) Uani 1 1 d . . . . .
C25 C 0.7493(2) 0.71715(12) 0.68721(14) 0.0315(4) Uani 1 1 d . . . . .
H25A H 0.788234 0.758556 0.652484 0.038 Uiso 1 1 calc R U . . .
C26 C 0.6652(2) 0.65430(13) 0.65632(12) 0.0279(4) Uani 1 1 d . . . . .
H26A H 0.647304 0.652643 0.599690 0.034 Uiso 1 1 calc R U . . .
C31 C 0.7423(2) 0.46796(12) 0.60875(11) 0.0214(3) Uani 1 1 d . . . . .
C32 C 0.8733(2) 0.46631(13) 0.64298(12) 0.0275(4) Uani 1 1 d . . . . .
H32A H 0.884777 0.447982 0.697389 0.033 Uiso 1 1 calc R U . . .
C33 C 0.9885(2) 0.49141(15) 0.59802(15) 0.0343(5) Uani 1 1 d . . . . .
H33A H 1.078307 0.490272 0.621920 0.041 Uiso 1 1 calc R U . . .
C34 C 0.9727(3) 0.51805(14) 0.51852(15) 0.0343(5) Uani 1 1 d . . . . .
H34A H 1.051599 0.534917 0.487907 0.041 Uiso 1 1 calc R U . . .
C35 C 0.8421(3) 0.51998(15) 0.48401(13) 0.0327(5) Uani 1 1 d . . . . .
H35A H 0.830930 0.538566 0.429656 0.039 Uiso 1 1 calc R U . . .
C36 C 0.7274(2) 0.49492(15) 0.52840(12) 0.0292(4) Uani 1 1 d . . . . .
H36A H 0.637832 0.496012 0.504199 0.035 Uiso 1 1 calc R U . . .

loop_
_atom_site_aniso_label
_atom_site_aniso_U_11
_atom_site_aniso_U_22
_atom_site_aniso_U_33
_atom_site_aniso_U_23
_atom_site_aniso_U_13
_atom_site_aniso_U_12
Br 0.04654(14) 0.03543(11) 0.04484(12) -0.00365(11) -0.00110(11) -0.01308(11)
O1 0.0416(8) 0.0281(7) 0.0271(6) -0.0090(6) 0.0022(6) -0.0065(8)
O2 0.0407(10) 0.0516(11) 0.0327(8) -0.0003(8) -0.0144(7) -0.0113(8)
O3 0.0319(8) 0.0457(10) 0.0279(7) 0.0089(7) 0.0079(6) 0.0015(7)
O4 0.0254(7) 0.0514(10) 0.0325(8) 0.0071(7) 0.0068(6) 0.0135(7)
O5 0.0208(6) 0.0238(6) 0.0166(5) 0.0029(5) -0.0010(5) -0.0007(5)
O6 0.0237(6) 0.0285(7) 0.0160(6) 0.0007(5) -0.0001(5) 0.0063(5)
C1 0.090(3) 0.0376(15) 0.079(2) -0.0266(15) 0.017(2) -0.0090(16)
C2 0.069(2) 0.0419(14) 0.0330(12) -0.0159(10) 0.0108(12) -0.0250(13)
C3 0.0300(10) 0.0338(10) 0.0174(8) -0.0001(7) 0.0023(7) -0.0098(8)
C4 0.0217(8) 0.0242(8) 0.0148(6) 0.0013(6) -0.0012(7) -0.0022(7)
C5 0.0220(8) 0.0268(9) 0.0180(8) 0.0046(6) -0.0020(6) 0.0012(7)
C6 0.0199(8) 0.0282(9) 0.0222(8) 0.0020(7) -0.0019(7) 0.0024(8)
C7 0.0205(9) 0.0261(9) 0.0201(7) -0.0002(6) 0.0001(6) 0.0016(7)
C8 0.0239(9) 0.0291(10) 0.0227(8) -0.0029(7) 0.0017(7) 0.0002(7)
C9 0.0277(12) 0.080(2) 0.0445(14) 0.0008(14) 0.0117(11) 0.0183(13)
C11 0.0240(9) 0.0214(8) 0.0176(7) 0.0002(6) 0.0004(6) 0.0001(7)
C12 0.0257(9) 0.0215(8) 0.0231(8) 0.0022(7) -0.0025(6) -0.0018(7)
C13 0.0372(12) 0.0291(10) 0.0224(8) 0.0036(7) -0.0034(8) 0.0000(8)
C14 0.0585(17) 0.0355(12) 0.0264(10) 0.0070(9) -0.0086(10) -0.0016(11)
C15 0.0531(16) 0.0383(14) 0.0461(13) 0.0136(11) -0.0189(12) 0.0059(12)
C16 0.0358(13) 0.0422(14) 0.0629(16) 0.0144(13) -0.0033(11) 0.0149(11)
C17 0.0326(11) 0.0359(11) 0.0385(12) 0.0105(9) 0.0047(10) 0.0089(9)
C21 0.0223(8) 0.0230(8) 0.0211(7) 0.0031(6) 0.0014(7) 0.0053(7)
C22 0.0280(10) 0.0271(9) 0.0217(8) 0.0042(7) 0.0012(7) -0.0001(7)
C23 0.0294(10) 0.0294(9) 0.0244(9) 0.0009(8) -0.0002(8) 0.0021(7)
C24 0.0265(9) 0.0227(9) 0.0343(10) -0.0025(7) 0.0017(8) 0.0006(7)
C25 0.0412(11) 0.0229(9) 0.0305(9) 0.0046(8) 0.0067(10) -0.0011(8)
C26 0.0374(11) 0.0243(9) 0.0221(8) 0.0043(7) 0.0024(8) 0.0014(8)
C31 0.0241(9) 0.0221(8) 0.0180(7) -0.0014(6) 0.0032(7) -0.0019(7)
C32 0.0269(10) 0.0270(9) 0.0285(9) 0.0045(7) 0.0009(8) -0.0004(8)
C33 0.0250(10) 0.0329(11) 0.0451(13) 0.0045(9) 0.0050(9) -0.0027(9)
C34 0.0362(12) 0.0279(10) 0.0388(12) -0.0001(9) 0.0160(10) -0.0042(9)
C35 0.0429(12) 0.0327(11) 0.0224(9) -0.0015(8) 0.0095(9) -0.0089(9)
C36 0.0329(11) 0.0354(11) 0.0192(8) 0.0002(7) 0.0019(8) -0.0064(9)

loop_
_atom_type_symbol
_atom_type_description
_atom_type_scat_dispersion_real
_atom_type_scat_dispersion_imag
_atom_type_scat_source
C C 0.0033 0.0016 'International Tables Vol C Tables 4.2.6.8 and 6.1.1.4'
H H 0.0000 0.0000 'International Tables Vol C Tables 4.2.6.8 and 6.1.1.4'
O O 0.0106 0.0060 'International Tables Vol C Tables 4.2.6.8 and 6.1.1.4'
Br Br -0.2901 2.4595 'International Tables Vol C Tables 4.2.6.8 and 6.1.1.4'

loop_
_geom_angle_atom_site_label_1
_geom_angle_atom_site_label_2
_geom_angle_atom_site_label_3
_geom_angle
_geom_angle_site_symmetry_1
_geom_angle_site_symmetry_3
_geom_angle_publ_flag
C3 O1 C2 117.7(2) . . ?
C8 O4 C9 115.11(19) . . ?
C11 O5 C4 116.33(14) . . ?
C7 O6 C11 116.80(14) . . ?
O1 C2 C1 106.4(3) . . ?
O2 C3 O1 125.4(2) . . ?
O2 C3 C4 124.8(2) . . ?
O1 C3 C4 109.64(17) . . ?
O5 C4 C31 107.45(16) . . ?
O5 C4 C3 111.17(15) . . ?
C31 C4 C3 104.43(14) . . ?
O5 C4 C5 111.92(14) . . ?
C31 C4 C5 109.78(15) . . ?
C3 C4 C5 111.73(17) . . ?
C6 C5 C21 111.03(15) . . ?
C6 C5 C4 115.16(16) . . ?
C21 C5 C4 110.20(15) . . ?
C7 C6 C5 128.60(18) . . ?
C6 C7 O6 126.56(18) . . ?
C6 C7 C8 123.06(18) . . ?
O6 C7 C8 110.21(15) . . ?
O3 C8 O4 123.89(19) . . ?
O3 C8 C7 123.91(19) . . ?
O4 C8 C7 112.18(17) . . ?
O5 C11 O6 112.05(15) . . ?
O5 C11 C12 107.73(15) . . ?
O6 C11 C12 107.54(14) . . ?
C17 C12 C13 119.62(19) . . ?
C17 C12 C11 119.57(17) . . ?
C13 C12 C11 120.70(18) . . ?
C14 C13 C12 120.0(2) . . ?
C15 C14 C13 120.2(2) . . ?
C14 C15 C16 120.1(2) . . ?
C15 C16 C17 120.2(3) . . ?
C12 C17 C16 119.9(2) . . ?
C26 C21 C22 118.27(19) . . ?
C26 C21 C5 120.14(16) . . ?
C22 C21 C5 121.54(17) . . ?
C23 C22 C21 120.94(19) . . ?
C24 C23 C22 119.36(19) . . ?
C23 C24 C25 121.1(2) . . ?
C23 C24 Br 119.50(17) . . ?
C25 C24 Br 119.37(16) . . ?
C26 C25 C24 118.67(19) . . ?
C25 C26 C21 121.61(19) . . ?
C32 C31 C36 119.08(19) . . ?
C32 C31 C4 122.26(17) . . ?
C36 C31 C4 118.63(18) . . ?
C31 C32 C33 120.21(19) . . ?
C34 C33 C32 120.3(2) . . ?
C35 C34 C33 119.8(2) . . ?
C34 C35 C36 120.1(2) . . ?
C35 C36 C31 120.5(2) . . ?

loop_
_geom_bond_atom_site_label_1
_geom_bond_atom_site_label_2
_geom_bond_distance
_geom_bond_site_symmetry_2
_geom_bond_publ_flag
Br C24 1.896(2) . ?
O1 C3 1.329(3) . ?
O1 C2 1.455(3) . ?
O2 C3 1.197(3) . ?
O3 C8 1.201(3) . ?
O4 C8 1.337(3) . ?
O4 C9 1.442(3) . ?
O5 C11 1.408(2) . ?
O5 C4 1.424(2) . ?
O6 C7 1.372(2) . ?
O6 C11 1.421(2) . ?
C1 C2 1.493(5) . ?
C3 C4 1.544(3) . ?
C4 C31 1.525(3) . ?
C4 C5 1.547(3) . ?
C5 C6 1.509(3) . ?
C5 C21 1.525(3) . ?
C6 C7 1.337(3) . ?
C7 C8 1.491(3) . ?
C11 C12 1.510(3) . ?
C12 C17 1.388(3) . ?
C12 C13 1.391(3) . ?
C13 C14 1.385(3) . ?
C14 C15 1.380(4) . ?
C15 C16 1.380(4) . ?
C16 C17 1.390(3) . ?
C21 C26 1.391(3) . ?
C21 C22 1.395(3) . ?
C22 C23 1.386(3) . ?
C23 C24 1.379(3) . ?
C24 C25 1.390(3) . ?
C25 C26 1.383(3) . ?
C31 C32 1.381(3) . ?
C31 C36 1.400(3) . ?
C32 C33 1.392(3) . ?
C33 C34 1.386(3) . ?
C34 C35 1.380(4) . ?
C35 C36 1.383(3) . ?

loop_
_geom_torsion_atom_site_label_1
_geom_torsion_atom_site_label_2
_geom_torsion_atom_site_label_3
_geom_torsion_atom_site_label_4
_geom_torsion
_geom_torsion_site_symmetry_1
_geom_torsion_site_symmetry_2
_geom_torsion_site_symmetry_3
_geom_torsion_site_symmetry_4
_geom_torsion_publ_flag
C3 O1 C2 C1 178.2(2) . . . . ?
C2 O1 C3 O2 4.6(3) . . . . ?
C2 O1 C3 C4 -170.62(17) . . . . ?
C11 O5 C4 C31 -164.52(15) . . . . ?
C11 O5 C4 C3 -50.8(2) . . . . ?
C11 O5 C4 C5 74.90(19) . . . . ?
O2 C3 C4 O5 142.6(2) . . . . ?
O1 C3 C4 O5 -42.1(2) . . . . ?
O2 C3 C4 C31 -101.8(2) . . . . ?
O1 C3 C4 C31 73.51(18) . . . . ?
O2 C3 C4 C5 16.8(3) . . . . ?
O1 C3 C4 C5 -167.89(15) . . . . ?
O5 C4 C5 C6 -59.3(2) . . . . ?
C31 C4 C5 C6 -178.56(15) . . . . ?
C3 C4 C5 C6 66.07(19) . . . . ?
O5 C4 C5 C21 67.19(19) . . . . ?
C31 C4 C5 C21 -52.03(18) . . . . ?
C3 C4 C5 C21 -167.40(14) . . . . ?
C21 C5 C6 C7 -82.6(2) . . . . ?
C4 C5 C6 C7 43.5(3) . . . . ?
C5 C6 C7 O6 -3.5(3) . . . . ?
C5 C6 C7 C8 171.27(18) . . . . ?
C11 O6 C7 C6 -46.4(3) . . . . ?
C11 O6 C7 C8 138.30(17) . . . . ?
C9 O4 C8 O3 2.3(3) . . . . ?
C9 O4 C8 C7 -176.1(2) . . . . ?
C6 C7 C8 O3 -179.1(2) . . . . ?
O6 C7 C8 O3 -3.6(3) . . . . ?
C6 C7 C8 O4 -0.8(3) . . . . ?
O6 C7 C8 O4 174.76(17) . . . . ?
C4 O5 C11 O6 -84.62(18) . . . . ?
C4 O5 C11 C12 157.29(15) . . . . ?
C7 O6 C11 O5 75.8(2) . . . . ?
C7 O6 C11 C12 -166.04(16) . . . . ?
O5 C11 C12 C17 -37.6(2) . . . . ?
O6 C11 C12 C17 -158.53(19) . . . . ?
O5 C11 C12 C13 146.10(18) . . . . ?
O6 C11 C12 C13 25.1(2) . . . . ?
C17 C12 C13 C14 0.7(3) . . . . ?
C11 C12 C13 C14 177.1(2) . . . . ?
C12 C13 C14 C15 0.2(4) . . . . ?
C13 C14 C15 C16 -0.8(4) . . . . ?
C14 C15 C16 C17 0.4(5) . . . . ?
C13 C12 C17 C16 -1.1(4) . . . . ?
C11 C12 C17 C16 -177.4(2) . . . . ?
C15 C16 C17 C12 0.5(4) . . . . ?
C6 C5 C21 C26 -136.12(19) . . . . ?
C4 C5 C21 C26 95.1(2) . . . . ?
C6 C5 C21 C22 46.3(2) . . . . ?
C4 C5 C21 C22 -82.5(2) . . . . ?
C26 C21 C22 C23 -1.7(3) . . . . ?
C5 C21 C22 C23 175.83(18) . . . . ?
C21 C22 C23 C24 1.1(3) . . . . ?
C22 C23 C24 C25 0.4(3) . . . . ?
C22 C23 C24 Br -179.99(16) . . . . ?
C23 C24 C25 C26 -1.3(3) . . . . ?
Br C24 C25 C26 179.18(16) . . . . ?
C24 C25 C26 C21 0.6(3) . . . . ?
C22 C21 C26 C25 0.9(3) . . . . ?
C5 C21 C26 C25 -176.70(19) . . . . ?
O5 C4 C31 C32 -9.8(2) . . . . ?
C3 C4 C31 C32 -128.0(2) . . . . ?
C5 C4 C31 C32 112.1(2) . . . . ?
O5 C4 C31 C36 172.00(17) . . . . ?
C3 C4 C31 C36 53.9(2) . . . . ?
C5 C4 C31 C36 -66.1(2) . . . . ?
C36 C31 C32 C33 0.2(3) . . . . ?
C4 C31 C32 C33 -177.96(19) . . . . ?
C31 C32 C33 C34 -0.2(3) . . . . ?
C32 C33 C34 C35 0.3(4) . . . . ?
C33 C34 C35 C36 -0.4(4) . . . . ?
C34 C35 C36 C31 0.4(4) . . . . ?
C32 C31 C36 C35 -0.3(3) . . . . ?
C4 C31 C36 C35 177.88(19) . . . . ?
